data_7222996
loop_
_publ_author_name
'Lutz, H.D.'
'Kellersohn, T.'
'Beckenkamp, K.'

_publ_section_title
;
 Zur Kenntnis der Hydroxidhalogenide des Bariums. Kristallstruktur und
 Schwingungsspektren von Ba (O (H,D)) * 2((H,D)2 O) (X= Cl, Br)
;
_journal_name_full
;
Zeitschrift fuer Naturforschung, Teil B. Anorganische Chemie, Organische 
Chemie (42,1987-)
;
_journal_page_first 928
_journal_page_last 935
_journal_volume 44
_journal_year 1989
_chemical_formula_sum 'Ba Cl H5 O3'
_chemical_name_systematic 'Ba (O H) Cl (H2 O)2'
_space_group_IT_number 129
_symmetry_space_group_name_Hall '-P 4a 2a'
_symmetry_space_group_name_H-M 'P 4/n m m :2'
_cell_angle_alpha 90
_cell_angle_beta 90
_cell_angle_gamma 90
_cell_formula_units_Z 2
_cell_length_a 4.5333
_cell_length_b 4.5333
_cell_length_c 11.583
_cell_volume 238.040
_citation_journal_id_ASTM ZNBSEN
_cod_data_source_file Lutz_ZNBSEN_1989_1965.cif
_cod_data_source_block H5Ba1Cl1O3
_cod_original_cell_volume 238.04
_cod_original_formula_sum 'H5 Ba1 Cl1 O3'
_cod_database_code 7222996

loop_
_symmetry_equiv_pos_as_xyz
x,y,z
-y+1/2,x,z
-x+1/2,-y+1/2,z
y,-x+1/2,z
x+1/2,-y,-z
y+1/2,x+1/2,-z
-x,y+1/2,-z
-y,-x,-z
-x,-y,-z
y-1/2,-x,-z
x-1/2,y-1/2,-z
-y,x-1/2,-z
-x-1/2,y,z
-y-1/2,-x-1/2,z
x,-y-1/2,z
y,x,z

loop_
_atom_site_label
_atom_site_type_symbol
_atom_site_fract_x
_atom_site_fract_y
_atom_site_fract_z
_atom_site_occupancy
_atom_site_U_iso_or_equiv
O2 O-2 0.75 0.75 0.428 1 0.0
O1 O-2 0.75 0.25 0.319 1 0.0
Cl1 Cl-1 0.75 0.75 0.0933 1 0.0
Ba1 Ba+2 0.25 0.25 0.1792 1 0.0
